data_8104783
loop_
_publ_author_name
'Ha, Kwang'

_publ_section_title
;
 Crystal structure of [di(&#x00B5;2-cyanido)-dicyanido-bis(dimethyl
 sulfoxide-\kO)-
 bis(2,2&#x2032;-(ethane-1,2-diylbis(azanylylidenemethanylylidene))diphenolato-\k4,N,N&#x2032;,O,O&#x2032;)-
 dimanganese(III)-platinum(II)], C40H40Mn2N8O6PtS2
;
_journal_issue 3
_journal_name_full 'Zeitschrift f\"ur Kristallographie - New Crystal Structures'
_journal_page_first 619
_journal_page_last 621
_journal_paper_doi 10.1515/ncrs-2021-0026
_journal_volume 236
_journal_year 2021
_chemical_formula_moiety 'C40 H40 Mn2 N8 O6 Pt S2'
_chemical_formula_sum 'C40 H40 Mn2 N8 O6 Pt S2'
_chemical_formula_weight 1097.89
_chemical_name_systematic
;
[di(\m~2~-cyanido)-dicyanido-bis(dimethyl sulfoxide-\k-<i>O</i>)-
bis(2,2'-(ethane-1,2-diylbis(azanylylidenemethanylylidene))diphenolato)-
dimanganese(III)-platinum(II)]
;
_space_group_crystal_system monoclinic
_space_group_IT_number 14
_space_group_name_Hall '-P 2yn'
_space_group_name_H-M_alt 'P 1 21/n 1'
_atom_sites_solution_hydrogens geom
_atom_sites_solution_primary direct
_atom_sites_solution_secondary difmap
_cell_angle_alpha 90
_cell_angle_beta 114.6276(10)
_cell_angle_gamma 90
_cell_formula_units_Z 2
_cell_length_a 10.5707(3)
_cell_length_b 18.5331(5)
_cell_length_c 12.0293(3)
_cell_measurement_reflns_used 9821
_cell_measurement_temperature 223(2)
_cell_measurement_theta_max 28.29
_cell_measurement_theta_min 2.42
_cell_volume 2142.26(10)
_computing_cell_refinement 'Bruker SAINT [1]'
_computing_data_collection 'Bruker APEX2 [1]'
_computing_data_reduction 'Bruker SAINT [1]'
_computing_molecular_graphics 'ORTEP-III [3]'
_computing_publication_material 'SHELXL-2014/7 [2]'
_computing_structure_refinement 'SHELXL-2014/7 [2]'
_computing_structure_solution 'SHELXL-2014/7 [2]'
_diffrn_ambient_temperature 223(2)
_diffrn_measured_fraction_theta_full 0.996
_diffrn_measured_fraction_theta_max 0.996
_diffrn_measurement_device_type 'PHOTON 100 CMOS detector'
_diffrn_measurement_method '\f and \w scans'
_diffrn_radiation_type MoK\a
_diffrn_radiation_wavelength 0.71073
_diffrn_reflns_av_R_equivalents 0.0317
_diffrn_reflns_av_unetI/netI 0.0121
_diffrn_reflns_Laue_measured_fraction_full 0.996
_diffrn_reflns_Laue_measured_fraction_max 0.996
_diffrn_reflns_limit_h_max 13
_diffrn_reflns_limit_h_min -13
_diffrn_reflns_limit_k_max 22
_diffrn_reflns_limit_k_min -22
_diffrn_reflns_limit_l_max 14
_diffrn_reflns_limit_l_min -14
_diffrn_reflns_number 54955
_diffrn_reflns_point_group_measured_fraction_full 0.996
_diffrn_reflns_point_group_measured_fraction_max 0.996
_diffrn_reflns_theta_full 25.242
_diffrn_reflns_theta_max 26.043
_diffrn_reflns_theta_min 2.161
_diffrn_source 'sealed tube'
_exptl_absorpt_coefficient_mu 3.990
_exptl_absorpt_correction_T_max 0.7453
_exptl_absorpt_correction_T_min 0.5919
_exptl_absorpt_correction_type multi-scan
_exptl_absorpt_process_details 'SADABS (Bruker, 2016) [1]'
_exptl_crystal_colour Brown
_exptl_crystal_density_diffrn 1.702
_exptl_crystal_description Block
_exptl_crystal_F_000 1088
_exptl_crystal_size_max 0.20
_exptl_crystal_size_mid 0.14
_exptl_crystal_size_min 0.08
_refine_diff_density_max 0.475
_refine_diff_density_min -0.416
_refine_diff_density_rms 0.051
_refine_ls_extinction_coef .
_refine_ls_extinction_method none
_refine_ls_goodness_of_fit_ref 1.071
_refine_ls_hydrogen_treatment constr
_refine_ls_matrix_type full
_refine_ls_number_parameters 280
_refine_ls_number_reflns 4209
_refine_ls_number_restraints 0
_refine_ls_restrained_S_all 1.071
_refine_ls_R_factor_all 0.0170
_refine_ls_R_factor_gt 0.0148
_refine_ls_shift/su_max 0.002
_refine_ls_shift/su_mean 0.000
_refine_ls_structure_factor_coef Fsqd
_refine_ls_weighting_details 'w=1/[\s^2^(Fo^2^)+(0.0156P)^2^+1.4685P] where P=(Fo^2^+2Fc^2^)/3'
_refine_ls_weighting_scheme calc
_refine_ls_wR_factor_gt 0.0361
_refine_ls_wR_factor_ref 0.0380
_reflns_Friedel_coverage 0.000
_reflns_Friedel_fraction_full .
_reflns_Friedel_fraction_max .
_reflns_number_gt 3888
_reflns_number_total 4209
_reflns_threshold_expression 'I > 2\s(I)'
_cod_data_source_file suppl_j_ncrs-2021-0026_suppl.cif
_cod_data_source_block Mn(salen)Pt(CN)
_cod_depositor_comments
;
The following automatic conversions were performed:

data item '_exptl_absorpt_correction_type' value 'Multi-scan' was
changed to 'multi-scan' in accordance with the built-in table derived
from the CIF Core dictionary named 'cif_core.dic' version 2.4.5 last
updated on 2014-11-21.

Automatic conversion script
Id: cif_fix_values 8738 2021-04-28 16:35:53Z antanas 
;
_cod_original_sg_symbol_H-M 'P 21/n'
_cod_database_code 8104783
_shelx_space_group_comment
;
The symmetry employed for this shelxl refinement is uniquely defined
by the following loop, which should always be used as a source of
symmetry information in preference to the above space-group names.
They are only intended as comments.
;
_shelx_estimated_absorpt_t_min 0.502
_shelx_estimated_absorpt_t_max 0.741

loop_
_space_group_symop_operation_xyz
'x, y, z'
'-x+1/2, y+1/2, -z+1/2'
'-x, -y, -z'
'x-1/2, -y-1/2, z-1/2'

loop_
_atom_site_label
_atom_site_type_symbol
_atom_site_fract_x
_atom_site_fract_y
_atom_site_fract_z
_atom_site_U_iso_or_equiv
_atom_site_adp_type
_atom_site_occupancy
_atom_site_site_symmetry_order
_atom_site_calc_flag
_atom_site_refinement_flags_posn
_atom_site_refinement_flags_adp
_atom_site_refinement_flags_occupancy
_atom_site_disorder_assembly
_atom_site_disorder_group
Pt1 Pt 0.5000 0.0000 0.5000 0.02610(4) Uani 1 2 d S . P . .
Mn1 Mn 0.30412(3) 0.19126(2) 0.72037(2) 0.02576(7) Uani 1 1 d . . . . .
S1A S 0.14083(9) 0.30270(4) 0.85769(7) 0.0408(3) Uani 0.7045(19) 1 d . . P A 1
S1B S 0.0957(2) 0.24076(10) 0.85744(19) 0.0414(6) Uani 0.2955(19) 1 d . . P A 2
O1 O 0.41388(15) 0.16562(8) 0.88294(12) 0.0348(3) Uani 1 1 d . . . . .
O2 O 0.40579(16) 0.27587(7) 0.72683(12) 0.0342(3) Uani 1 1 d . . . . .
O3 O 0.1489(2) 0.24779(13) 0.77796(18) 0.0747(7) Uani 1 1 d . . . . .
N1 N 0.43320(18) 0.12506(10) 0.64233(16) 0.0353(4) Uani 1 1 d . . . . .
N2 N 0.1795(2) -0.02919(16) 0.3597(2) 0.0674(7) Uani 1 1 d . . . . .
N3 N 0.18340(17) 0.10542(9) 0.69420(14) 0.0298(3) Uani 1 1 d . . . . .
N4 N 0.17338(16) 0.21285(9) 0.54983(14) 0.0293(3) Uani 1 1 d . . . . .
C1 C 0.4591(2) 0.07944(11) 0.59122(17) 0.0294(4) Uani 1 1 d . . . . .
C2 C 0.2962(2) -0.01900(13) 0.4105(2) 0.0406(5) Uani 1 1 d . . . . .
C3 C 0.3954(2) 0.11259(10) 0.94875(17) 0.0279(4) Uani 1 1 d . . . . .
C4 C 0.4927(2) 0.10530(12) 1.07025(18) 0.0359(5) Uani 1 1 d . . . . .
H4 H 0.5670 0.1381 1.1027 0.043 Uiso 1 1 calc R U . . .
C5 C 0.4807(2) 0.05055(12) 1.14273(19) 0.0388(5) Uani 1 1 d . . . . .
H5 H 0.5480 0.0461 1.2237 0.047 Uiso 1 1 calc R U . . .
C6 C 0.3714(3) 0.00191(11) 1.0985(2) 0.0414(5) Uani 1 1 d . . . . .
H6 H 0.3632 -0.0347 1.1492 0.050 Uiso 1 1 calc R U . . .
C7 C 0.2756(3) 0.00795(11) 0.9799(2) 0.0380(5) Uani 1 1 d . . . . .
H7 H 0.2017 -0.0252 0.9493 0.046 Uiso 1 1 calc R U . . .
C8 C 0.2849(2) 0.06251(10) 0.90263(18) 0.0292(4) Uani 1 1 d . . . . .
C9 C 0.1853(2) 0.06142(11) 0.77702(18) 0.0321(4) Uani 1 1 d . . . . .
H9 H 0.1160 0.0256 0.7538 0.039 Uiso 1 1 calc R U . . .
C10 C 0.0831(2) 0.09614(13) 0.56540(18) 0.0395(5) Uani 1 1 d . . . . .
H10A H 0.0002 0.0705 0.5612 0.047 Uiso 1 1 calc R U . . .
H10B H 0.1254 0.0682 0.5206 0.047 Uiso 1 1 calc R U . . .
C11 C 0.0444(2) 0.17031(14) 0.51073(19) 0.0406(5) Uani 1 1 d . . . . .
H11A H -0.0008 0.1672 0.4213 0.049 Uiso 1 1 calc R U . . .
H11B H -0.0203 0.1932 0.5392 0.049 Uiso 1 1 calc R U . . .
C12 C 0.1945(2) 0.25720(11) 0.47741(17) 0.0301(4) Uani 1 1 d . . . . .
H12 H 0.1273 0.2595 0.3962 0.036 Uiso 1 1 calc R U . . .
C13 C 0.3136(2) 0.30361(10) 0.51157(17) 0.0292(4) Uani 1 1 d . . . . .
C14 C 0.3289(2) 0.34511(11) 0.41966(19) 0.0367(5) Uani 1 1 d . . . . .
H14 H 0.2623 0.3407 0.3384 0.044 Uiso 1 1 calc R U . . .
C15 C 0.4379(3) 0.39158(12) 0.4455(2) 0.0432(5) Uani 1 1 d . . . . .
H15 H 0.4476 0.4178 0.3826 0.052 Uiso 1 1 calc R U . . .
C16 C 0.5341(3) 0.39952(12) 0.5661(2) 0.0441(5) Uani 1 1 d . . . . .
H16 H 0.6085 0.4319 0.5847 0.053 Uiso 1 1 calc R U . . .
C17 C 0.5218(2) 0.36047(11) 0.6588(2) 0.0387(5) Uani 1 1 d . . . . .
H17 H 0.5878 0.3669 0.7398 0.046 Uiso 1 1 calc R U . . .
C18 C 0.4128(2) 0.31139(10) 0.63418(17) 0.0296(4) Uani 1 1 d . . . . .
C19 C -0.0358(3) 0.31338(15) 0.8307(3) 0.0540(6) Uani 1 1 d . . . . .
H19A H -0.0890 0.3287 0.7468 0.081 Uiso 1 1 calc R U . A 1
H19B H -0.0434 0.3495 0.8859 0.081 Uiso 1 1 calc R U . A 1
H19C H -0.0721 0.2678 0.8444 0.081 Uiso 1 1 calc R U . A 1
C20 C 0.1993(3) 0.26498(17) 1.0094(2) 0.0639(8) Uani 1 1 d . . . . .
H20A H 0.2862 0.2394 1.0297 0.096 Uiso 1 1 calc R U . A 1
H20B H 0.1297 0.2318 1.0120 0.096 Uiso 1 1 calc R U . A 1
H20C H 0.2135 0.3035 1.0680 0.096 Uiso 1 1 calc R U . A 1

loop_
_atom_site_aniso_label
_atom_site_aniso_U_11
_atom_site_aniso_U_22
_atom_site_aniso_U_33
_atom_site_aniso_U_23
_atom_site_aniso_U_13
_atom_site_aniso_U_12
Pt1 0.02686(6) 0.02802(6) 0.02545(6) 0.00084(4) 0.01292(4) 0.00208(4)
Mn1 0.02863(15) 0.02760(14) 0.01857(13) -0.00046(11) 0.00739(11) -0.00184(12)
S1A 0.0551(5) 0.0353(4) 0.0421(5) -0.0042(3) 0.0303(4) -0.0078(4)
S1B 0.0589(13) 0.0330(10) 0.0476(11) -0.0017(8) 0.0374(10) -0.0024(8)
O1 0.0390(8) 0.0361(8) 0.0228(7) 0.0031(6) 0.0063(6) -0.0117(6)
O2 0.0453(8) 0.0298(7) 0.0214(7) 0.0002(5) 0.0081(6) -0.0072(6)
O3 0.0857(15) 0.1018(17) 0.0509(11) 0.0037(11) 0.0425(11) 0.0447(13)
N1 0.0348(9) 0.0383(10) 0.0335(9) -0.0016(8) 0.0148(8) 0.0046(8)
N2 0.0377(13) 0.0985(19) 0.0653(16) -0.0269(15) 0.0207(12) -0.0105(13)
N3 0.0272(8) 0.0360(9) 0.0257(8) -0.0031(7) 0.0104(7) -0.0051(7)
N4 0.0254(8) 0.0363(9) 0.0232(8) -0.0014(7) 0.0070(7) 0.0032(7)
C1 0.0282(10) 0.0332(10) 0.0274(9) 0.0036(8) 0.0121(8) 0.0023(8)
C2 0.0354(13) 0.0488(13) 0.0399(12) -0.0093(10) 0.0181(10) 0.0005(10)
C3 0.0336(10) 0.0266(9) 0.0254(9) 0.0022(7) 0.0142(8) 0.0032(8)
C4 0.0405(12) 0.0370(11) 0.0269(10) 0.0023(8) 0.0106(9) -0.0015(9)
C5 0.0470(13) 0.0379(11) 0.0276(10) 0.0067(9) 0.0116(9) 0.0069(10)
C6 0.0549(15) 0.0334(11) 0.0397(13) 0.0117(9) 0.0234(11) 0.0047(10)
C7 0.0449(13) 0.0308(11) 0.0423(13) 0.0050(9) 0.0220(11) -0.0021(9)
C8 0.0318(10) 0.0283(10) 0.0305(10) 0.0006(8) 0.0161(8) 0.0022(8)
C9 0.0309(10) 0.0320(10) 0.0355(11) -0.0024(8) 0.0158(9) -0.0055(8)
C10 0.0339(11) 0.0535(14) 0.0258(10) -0.0055(9) 0.0073(9) -0.0131(10)
C11 0.0259(10) 0.0603(15) 0.0291(11) 0.0016(10) 0.0048(8) -0.0032(10)
C12 0.0327(10) 0.0359(10) 0.0195(9) 0.0009(8) 0.0086(8) 0.0110(8)
C13 0.0364(11) 0.0262(9) 0.0259(9) 0.0006(7) 0.0138(8) 0.0081(8)
C14 0.0506(13) 0.0344(11) 0.0287(10) 0.0055(8) 0.0202(10) 0.0126(10)
C15 0.0598(15) 0.0358(12) 0.0449(13) 0.0120(10) 0.0326(12) 0.0076(11)
C16 0.0513(14) 0.0340(12) 0.0537(14) 0.0062(10) 0.0284(12) -0.0001(10)
C17 0.0442(12) 0.0331(11) 0.0362(11) 0.0029(9) 0.0141(10) -0.0015(9)
C18 0.0391(11) 0.0241(9) 0.0256(9) 0.0013(7) 0.0134(8) 0.0038(8)
C19 0.0637(17) 0.0535(15) 0.0615(16) -0.0034(12) 0.0425(14) 0.0045(13)
C20 0.077(2) 0.076(2) 0.0430(14) 0.0001(13) 0.0302(14) -0.0070(16)

loop_
_atom_type_symbol
_atom_type_description
_atom_type_scat_dispersion_real
_atom_type_scat_dispersion_imag
_atom_type_scat_source
C C 0.0033 0.0016 'International Tables Vol C Tables 4.2.6.8 and 6.1.1.4'
H H 0.0000 0.0000 'International Tables Vol C Tables 4.2.6.8 and 6.1.1.4'
Mn Mn 0.3368 0.7283 'International Tables Vol C Tables 4.2.6.8 and 6.1.1.4'
N N 0.0061 0.0033 'International Tables Vol C Tables 4.2.6.8 and 6.1.1.4'
O O 0.0106 0.0060 'International Tables Vol C Tables 4.2.6.8 and 6.1.1.4'
Pt Pt -1.7033 8.3905 'International Tables Vol C Tables 4.2.6.8 and 6.1.1.4'
S S 0.1246 0.1234 'International Tables Vol C Tables 4.2.6.8 and 6.1.1.4'

loop_
_geom_angle_atom_site_label_1
_geom_angle_atom_site_label_2
_geom_angle_atom_site_label_3
_geom_angle
_geom_angle_site_symmetry_1
_geom_angle_site_symmetry_3
C1 Pt1 C1 180.0 . 3_656
C1 Pt1 C2 90.33(9) . 3_656
C1 Pt1 C2 89.67(9) 3_656 3_656
C1 Pt1 C2 89.67(9) . .
C1 Pt1 C2 90.33(9) 3_656 .
C2 Pt1 C2 180.0 3_656 .
O1 Mn1 O2 94.22(6) . .
O1 Mn1 N4 174.43(7) . .
O2 Mn1 N4 90.83(6) . .
O1 Mn1 N3 92.29(6) . .
O2 Mn1 N3 173.49(6) . .
N4 Mn1 N3 82.66(7) . .
O1 Mn1 O3 90.59(7) . .
O2 Mn1 O3 94.31(8) . .
N4 Mn1 O3 86.67(7) . .
N3 Mn1 O3 85.40(8) . .
O1 Mn1 N1 94.36(7) . .
O2 Mn1 N1 92.04(7) . .
N4 Mn1 N1 87.81(6) . .
N3 Mn1 N1 87.67(7) . .
O3 Mn1 N1 171.64(8) . .
O3 S1A C19 108.12(14) . .
O3 S1A C20 108.20(14) . .
C19 S1A C20 96.88(14) . .
O3 S1B C20 117.8(2) . .
O3 S1B C19 108.67(17) . .
C20 S1B C19 95.28(16) . .
C3 O1 Mn1 129.06(12) . .
C18 O2 Mn1 127.63(12) . .
S1B O3 Mn1 139.58(17) . .
S1A O3 Mn1 141.59(16) . .
C1 N1 Mn1 157.96(17) . .
C9 N3 C10 120.85(17) . .
C9 N3 Mn1 125.98(14) . .
C10 N3 Mn1 113.15(13) . .
C12 N4 C11 121.76(17) . .
C12 N4 Mn1 126.10(14) . .
C11 N4 Mn1 112.13(13) . .
N1 C1 Pt1 178.85(19) . .
N2 C2 Pt1 179.3(2) . .
O1 C3 C4 117.90(18) . .
O1 C3 C8 123.78(17) . .
C4 C3 C8 118.31(18) . .
C5 C4 C3 120.7(2) . .
C5 C4 H4 119.6 . .
C3 C4 H4 119.6 . .
C4 C5 C6 121.2(2) . .
C4 C5 H5 119.4 . .
C6 C5 H5 119.4 . .
C7 C6 C5 119.0(2) . .
C7 C6 H6 120.5 . .
C5 C6 H6 120.5 . .
C6 C7 C8 121.6(2) . .
C6 C7 H7 119.2 . .
C8 C7 H7 119.2 . .
C7 C8 C3 119.20(19) . .
C7 C8 C9 117.57(19) . .
C3 C8 C9 123.10(17) . .
N3 C9 C8 125.13(18) . .
N3 C9 H9 117.4 . .
C8 C9 H9 117.4 . .
N3 C10 C11 107.30(17) . .
N3 C10 H10A 110.3 . .
C11 C10 H10A 110.3 . .
N3 C10 H10B 110.3 . .
C11 C10 H10B 110.3 . .
H10A C10 H10B 108.5 . .
N4 C11 C10 107.61(17) . .
N4 C11 H11A 110.2 . .
C10 C11 H11A 110.2 . .
N4 C11 H11B 110.2 . .
C10 C11 H11B 110.2 . .
H11A C11 H11B 108.5 . .
N4 C12 C13 124.71(17) . .
N4 C12 H12 117.6 . .
C13 C12 H12 117.6 . .
C14 C13 C18 118.93(19) . .
C14 C13 C12 118.40(18) . .
C18 C13 C12 122.63(18) . .
C15 C14 C13 121.8(2) . .
C15 C14 H14 119.1 . .
C13 C14 H14 119.1 . .
C14 C15 C16 119.0(2) . .
C14 C15 H15 120.5 . .
C16 C15 H15 120.5 . .
C17 C16 C15 120.9(2) . .
C17 C16 H16 119.5 . .
C15 C16 H16 119.5 . .
C16 C17 C18 121.1(2) . .
C16 C17 H17 119.5 . .
C18 C17 H17 119.5 . .
O2 C18 C17 118.39(18) . .
O2 C18 C13 123.35(18) . .
C17 C18 C13 118.24(18) . .
S1A C19 H19A 109.5 . .
S1A C19 H19B 109.5 . .
H19A C19 H19B 109.5 . .
S1A C19 H19C 109.5 . .
H19A C19 H19C 109.5 . .
H19B C19 H19C 109.5 . .
S1A C20 H20A 109.5 . .
S1A C20 H20B 109.5 . .
H20A C20 H20B 109.5 . .
S1A C20 H20C 109.5 . .
H20A C20 H20C 109.5 . .
H20B C20 H20C 109.5 . .

loop_
_geom_bond_atom_site_label_1
_geom_bond_atom_site_label_2
_geom_bond_distance
_geom_bond_site_symmetry_2
Pt1 C1 1.989(2) .
Pt1 C1 1.989(2) 3_656
Pt1 C2 1.998(2) 3_656
Pt1 C2 1.998(2) .
Mn1 O1 1.8723(13) .
Mn1 O2 1.8843(14) .
Mn1 N4 1.9788(16) .
Mn1 N3 1.9808(16) .
Mn1 O3 2.2843(18) .
Mn1 N1 2.3055(17) .
S1A O3 1.425(2) .
S1A C19 1.768(3) .
S1A C20 1.806(3) .
S1B O3 1.302(3) .
S1B C20 1.753(3) .
S1B C19 1.864(3) .
O1 C3 1.326(2) .
O2 C18 1.323(2) .
N1 C1 1.144(3) .
N2 C2 1.142(3) .
N3 C9 1.281(3) .
N3 C10 1.478(2) .
N4 C12 1.283(3) .
N4 C11 1.472(3) .
C3 C4 1.400(3) .
C3 C8 1.412(3) .
C4 C5 1.378(3) .
C4 H4 0.9400 .
C5 C6 1.385(3) .
C5 H5 0.9400 .
C6 C7 1.367(3) .
C6 H6 0.9400 .
C7 C8 1.404(3) .
C7 H7 0.9400 .
C8 C9 1.438(3) .
C9 H9 0.9400 .
C10 C11 1.505(3) .
C10 H10A 0.9800 .
C10 H10B 0.9800 .
C11 H11A 0.9800 .
C11 H11B 0.9800 .
C12 C13 1.436(3) .
C12 H12 0.9400 .
C13 C14 1.410(3) .
C13 C18 1.417(3) .
C14 C15 1.366(3) .
C14 H14 0.9400 .
C15 C16 1.389(4) .
C15 H15 0.9400 .
C16 C17 1.380(3) .
C16 H16 0.9400 .
C17 C18 1.400(3) .
C17 H17 0.9400 .
C19 H19A 0.9700 .
C19 H19B 0.9700 .
C19 H19C 0.9700 .
C20 H20A 0.9700 .
C20 H20B 0.9700 .
C20 H20C 0.9700 .

loop_
_geom_torsion_atom_site_label_1
_geom_torsion_atom_site_label_2
_geom_torsion_atom_site_label_3
_geom_torsion_atom_site_label_4
_geom_torsion
_geom_torsion_site_symmetry_1
_geom_torsion_site_symmetry_2
_geom_torsion_site_symmetry_3
_geom_torsion_site_symmetry_4
O2 Mn1 O1 C3 173.18(17) . . . .
N3 Mn1 O1 C3 -6.62(17) . . . .
O3 Mn1 O1 C3 78.81(18) . . . .
N1 Mn1 O1 C3 -94.45(17) . . . .
O1 Mn1 O2 C18 158.26(17) . . . .
N4 Mn1 O2 C18 -24.10(17) . . . .
O3 Mn1 O2 C18 -110.82(17) . . . .
N1 Mn1 O2 C18 63.74(17) . . . .
C20 S1B O3 Mn1 76.1(3) . . . .
C19 S1B O3 Mn1 -177.1(2) . . . .
C19 S1A O3 Mn1 176.11(19) . . . .
C20 S1A O3 Mn1 -80.0(2) . . . .
Mn1 O1 C3 C4 -179.20(14) . . . .
Mn1 O1 C3 C8 2.0(3) . . . .
O1 C3 C4 C5 -178.8(2) . . . .
C8 C3 C4 C5 0.1(3) . . . .
C3 C4 C5 C6 -1.0(3) . . . .
C4 C5 C6 C7 1.3(4) . . . .
C5 C6 C7 C8 -0.6(4) . . . .
C6 C7 C8 C3 -0.4(3) . . . .
C6 C7 C8 C9 175.6(2) . . . .
O1 C3 C8 C7 179.44(19) . . . .
C4 C3 C8 C7 0.6(3) . . . .
O1 C3 C8 C9 3.7(3) . . . .
C4 C3 C8 C9 -175.13(19) . . . .
C10 N3 C9 C8 175.11(19) . . . .
Mn1 N3 C9 C8 -6.4(3) . . . .
C7 C8 C9 N3 -177.0(2) . . . .
C3 C8 C9 N3 -1.2(3) . . . .
C9 N3 C10 C11 146.3(2) . . . .
Mn1 N3 C10 C11 -32.4(2) . . . .
C12 N4 C11 C10 140.99(19) . . . .
Mn1 N4 C11 C10 -37.9(2) . . . .
N3 C10 C11 N4 44.3(2) . . . .
C11 N4 C12 C13 175.90(19) . . . .
Mn1 N4 C12 C13 -5.4(3) . . . .
N4 C12 C13 C14 174.65(18) . . . .
N4 C12 C13 C18 -7.9(3) . . . .
C18 C13 C14 C15 1.1(3) . . . .
C12 C13 C14 C15 178.66(19) . . . .
C13 C14 C15 C16 -1.7(3) . . . .
C14 C15 C16 C17 1.0(3) . . . .
C15 C16 C17 C18 0.4(3) . . . .
Mn1 O2 C18 C17 -162.49(15) . . . .
Mn1 O2 C18 C13 19.1(3) . . . .
C16 C17 C18 O2 -179.5(2) . . . .
C16 C17 C18 C13 -1.0(3) . . . .
C14 C13 C18 O2 178.71(18) . . . .
C12 C13 C18 O2 1.3(3) . . . .
C14 C13 C18 C17 0.3(3) . . . .
C12 C13 C18 C17 -177.17(18) . . . .
